data_9017802
loop_
_publ_author_name
'Berliner, R.'
'Fajen, O.'
'Smith, H. G.'
'Hitterman, R. L.'

_publ_section_title
;
 Neutron powder-diffraction studies of lithium, sodium and potassium metal
 Note: Hexagonal closest-packed, T = 20 K
;
_journal_name_full 'Physical Review'
_journal_page_first 12086
_journal_page_last 12097
_journal_volume B40
_journal_year 1989
_chemical_compound_source Synthetic
_chemical_formula_sum Li
_chemical_name_mineral Lithium
_space_group_IT_number 166
_space_group_name_Hall '-R 3 2"'
_space_group_name_H-M_alt 'R -3 m :H'
_symmetry_space_group_name_H-M 'R -3 m :H'
_cell_angle_alpha 90
_cell_angle_beta 90
_cell_angle_gamma 120
_cell_length_a 3.1010
_cell_length_b 3.1010
_cell_length_c 22.7649
_cell_formula_units_Z 9
_cell_volume 189.583
_database_code_amcsd 0020602
_diffrn_ambient_temperature 20
_exptl_crystal_density_diffrn 0.547
_cod_data_source_file inputs/fixed/downloads/19/19489.cif
_cod_data_source_block 19489
_cod_original_sg_symbol_H-M 'R -3 m'
_cod_database_code 9017802

loop_
_space_group_symop_operation_xyz
x,y,z
2/3+x,1/3+y,1/3+z
1/3+x,2/3+y,2/3+z
x,x-y,z
2/3+x,1/3+x-y,1/3+z
1/3+x,2/3+x-y,2/3+z
y,x,-z
2/3+y,1/3+x,1/3-z
1/3+y,2/3+x,2/3-z
-x+y,y,z
2/3-x+y,1/3+y,1/3+z
1/3-x+y,2/3+y,2/3+z
-x,-x+y,-z
2/3-x,1/3-x+y,1/3-z
1/3-x,2/3-x+y,2/3-z
-y,-x,z
2/3-y,1/3-x,1/3+z
1/3-y,2/3-x,2/3+z
x-y,-y,-z
2/3+x-y,1/3-y,1/3-z
1/3+x-y,2/3-y,2/3-z
y,-x+y,-z
2/3+y,1/3-x+y,1/3-z
1/3+y,2/3-x+y,2/3-z
-x+y,-x,z
2/3-x+y,1/3-x,1/3+z
1/3-x+y,2/3-x,2/3+z
-x,-y,-z
2/3-x,1/3-y,1/3-z
1/3-x,2/3-y,2/3-z
-y,x-y,z
2/3-y,1/3+x-y,1/3+z
1/3-y,2/3+x-y,2/3+z
x-y,x,-z
2/3+x-y,1/3+x,1/3-z
1/3+x-y,2/3+x,2/3-z

loop_
_atom_site_label
_atom_site_fract_x
_atom_site_fract_y
_atom_site_fract_z
Li1 0.00000 0.00000 0.00000
Li2 0.00000 0.00000 0.22200

loop_
_cod_related_entry_id
_cod_related_entry_database
_cod_related_entry_code
1 AMCSD 0020602
